data_2212057
loop_
_publ_author_name
'Su, Zhan-Hua'
'Zhou, Bai-Bin'
'Zhao, Zhi-Feng'
'Ng, Seik Weng'

_publ_section_title
;
 Tetrachloro(1,10-phenanthroline-<i>{\k</i>}^2^<i>N</i>,<i>N</i>')tin(IV)
;
_journal_coeditor_code BT2236
_journal_issue 2
_journal_name_full 'Acta Crystallographica Section E'
_journal_page_first m394
_journal_page_last m395
_journal_paper_doi 10.1107/S1600536807000190
_journal_volume 63
_journal_year 2007
_chemical_formula_iupac '[Sn (C12 H8 N2) Cl4]'
_chemical_formula_moiety '(C12 H8 N2) Cl4 Sn'
_chemical_formula_sum 'C12 H8 Cl4 N2 Sn'
_chemical_formula_weight 440.69
_chemical_name_systematic
;
 ?
;
_space_group_IT_number 14
_symmetry_cell_setting monoclinic
_symmetry_space_group_name_Hall '-P 2ybc'
_symmetry_space_group_name_H-M 'P 1 21/c 1'
_atom_sites_solution_hydrogens geom
_atom_sites_solution_primary direct
_atom_sites_solution_secondary difmap
_audit_creation_method SHELXL-97
_cell_angle_alpha 90.00
_cell_angle_beta 108.5560(10)
_cell_angle_gamma 90.00
_cell_formula_units_Z 4
_cell_length_a 7.5183(4)
_cell_length_b 19.5789(9)
_cell_length_c 10.5220(5)
_cell_measurement_reflns_used 5624
_cell_measurement_temperature 295(2)
_cell_measurement_theta_max 28.4
_cell_measurement_theta_min 2.9
_cell_volume 1468.32(12)
_computing_cell_refinement 'SAINT (Bruker, 2004)'
_computing_data_collection 'APEX-II Software (Bruker, 2004)'
_computing_data_reduction SAINT
_computing_molecular_graphics 'X-Seed (Barbour, 2001)'
_computing_publication_material 'publCIF (Westrip, 2006)'
_computing_structure_refinement 'SHELXL-97 (Sheldrick, 1997)'
_computing_structure_solution 'SHELXS-97 (Sheldrick, 1997)'
_diffrn_ambient_temperature 295(2)
_diffrn_measured_fraction_theta_full 1.00
_diffrn_measured_fraction_theta_max 1.00
_diffrn_measurement_device_type 'Bruker APEX-II area-detector diffractometer'
_diffrn_measurement_method '\f and \w scans'
_diffrn_radiation_monochromator graphite
_diffrn_radiation_source 'fine-focus sealed tube'
_diffrn_radiation_type MoK\a
_diffrn_radiation_wavelength 0.71073
_diffrn_reflns_av_R_equivalents 0.017
_diffrn_reflns_av_sigmaI/netI 0.017
_diffrn_reflns_limit_h_max 9
_diffrn_reflns_limit_h_min -9
_diffrn_reflns_limit_k_max 24
_diffrn_reflns_limit_k_min -25
_diffrn_reflns_limit_l_max 13
_diffrn_reflns_limit_l_min -13
_diffrn_reflns_number 10809
_diffrn_reflns_theta_full 27.5
_diffrn_reflns_theta_max 27.5
_diffrn_reflns_theta_min 2.9
_diffrn_standards_decay_% 0
_diffrn_standards_interval_count 0
_diffrn_standards_interval_time 0
_diffrn_standards_number 0
_exptl_absorpt_coefficient_mu 2.453
_exptl_absorpt_correction_T_max 0.725
_exptl_absorpt_correction_T_min 0.591
_exptl_absorpt_correction_type multi-scan
_exptl_absorpt_process_details '(SADABS; Sheldrick, 1996)'
_exptl_crystal_colour Colorless
_exptl_crystal_density_diffrn 1.994
_exptl_crystal_density_method 'not measured'
_exptl_crystal_description Block
_exptl_crystal_F_000 848
_exptl_crystal_size_max 0.24
_exptl_crystal_size_mid 0.16
_exptl_crystal_size_min 0.14
_refine_diff_density_max 0.65
_refine_diff_density_min -0.67
_refine_ls_extinction_method none
_refine_ls_goodness_of_fit_ref 1.02
_refine_ls_hydrogen_treatment constr
_refine_ls_matrix_type full
_refine_ls_number_parameters 172
_refine_ls_number_reflns 3346
_refine_ls_number_restraints 0
_refine_ls_restrained_S_all 1.02
_refine_ls_R_factor_all 0.029
_refine_ls_R_factor_gt 0.024
_refine_ls_shift/su_max 0.001
_refine_ls_shift/su_mean <0.001
_refine_ls_structure_factor_coef Fsqd
_refine_ls_weighting_details 'calc w=1/[\s^2^(Fo^2^)+(0.0367P)^2^+0.9593P] where P=(Fo^2^+2Fc^2^)/3'
_refine_ls_weighting_scheme calc
_refine_ls_wR_factor_gt 0.062
_refine_ls_wR_factor_ref 0.066
_reflns_number_gt 2930
_reflns_number_total 3346
_reflns_threshold_expression I>2\s(I)
_cod_data_source_file bt2236.cif
_cod_data_source_block I
_cod_depositor_comments
;
The following automatic conversions were performed:
'_symmetry_cell_setting' value 'Monoclinic' changed to 'monoclinic'
according to '/home/saulius/struct/CIF-dictionaries/cif_core.dic'
dictionary named 'cif_core.dic' version 2.4.1 from 2010-06-29.

Automatic conversion script
Id: cif_fix_enum 1527 2010-12-29 10:47:43Z saulius 

The following automatic conversions were performed:

'_symmetry_cell_setting' value 'Monoclinic' changed to 'monoclinic'
according to /home/saulius/struct/CIF-dictionaries/cif_core.dic
dictionary named 'cif_core.dic' version 2.4.1 from 2010-06-29.

Automatic conversion script
Id: cif_fix_values 1715 2011-07-08 13:25:40Z adriana 
;
_cod_original_cell_volume 1468.30(10)
_cod_original_sg_symbol_H-M 'P 21/c'
_cod_database_code 2212057
_cod_database_fobs_code 2212057

loop_
_symmetry_equiv_pos_as_xyz
'x, y, z'
'-x, y+1/2, -z+1/2'
'-x, -y, -z'
'x, -y-1/2, z-1/2'

loop_
_atom_site_type_symbol
_atom_site_label
_atom_site_fract_x
_atom_site_fract_y
_atom_site_fract_z
_atom_site_U_iso_or_equiv
_atom_site_adp_type
_atom_site_calc_flag
_atom_site_refinement_flags
_atom_site_occupancy
Sn Sn1 0.45493(2) 0.646522(9) 0.83045(2) 0.03362(7) Uani d . 1
Cl Cl1 0.69790(10) 0.60832(5) 1.02215(7) 0.0608(2) Uani d . 1
Cl Cl2 0.43380(10) 0.76063(4) 0.89331(9) 0.0605(2) Uani d . 1
Cl Cl3 0.67550(10) 0.67536(5) 0.71974(7) 0.0535(2) Uani d . 1
Cl Cl4 0.21080(10) 0.60782(4) 0.91405(8) 0.0528(2) Uani d . 1
N N1 0.4289(3) 0.54559(11) 0.7271(2) 0.0325(4) Uani d . 1
N N2 0.2328(3) 0.66102(11) 0.6316(2) 0.0355(5) Uani d . 1
C C1 0.3091(3) 0.54512(12) 0.5993(2) 0.0301(5) Uani d . 1
C C2 0.5179(4) 0.48874(14) 0.7796(3) 0.0411(6) Uani d . 1
C C3 0.4944(4) 0.42826(14) 0.7065(3) 0.0440(6) Uani d . 1
C C4 0.3786(4) 0.42711(14) 0.5768(3) 0.0409(6) Uani d . 1
C C5 0.2799(3) 0.48647(13) 0.5188(2) 0.0338(5) Uani d . 1
C C6 0.1506(4) 0.48948(16) 0.3858(3) 0.0424(6) Uani d . 1
C C7 0.0547(4) 0.54706(16) 0.3380(3) 0.0447(7) Uani d . 1
C C8 0.0766(4) 0.60736(14) 0.4182(3) 0.0380(6) Uani d . 1
C C9 -0.0265(4) 0.66813(17) 0.3779(3) 0.0475(7) Uani d . 1
C C10 0.0006(4) 0.72192(16) 0.4632(3) 0.0514(7) Uani d . 1
C C11 0.1332(4) 0.71766(15) 0.5899(3) 0.0459(7) Uani d . 1
C C12 0.2061(3) 0.60634(13) 0.5488(2) 0.0315(5) Uani d . 1
H H2 0.5982 0.4893 0.8675 0.049 Uiso calc R 1
H H3 0.5572 0.3888 0.7457 0.053 Uiso calc R 1
H H4 0.3649 0.3872 0.5268 0.049 Uiso calc R 1
H H6 0.1323 0.4510 0.3313 0.051 Uiso calc R 1
H H7 -0.0278 0.5476 0.2508 0.054 Uiso calc R 1
H H9 -0.1134 0.6713 0.2925 0.057 Uiso calc R 1
H H10 -0.0694 0.7616 0.4369 0.062 Uiso calc R 1
H H11 0.1528 0.7552 0.6469 0.055 Uiso calc R 1

loop_
_atom_site_aniso_label
_atom_site_aniso_U_11
_atom_site_aniso_U_22
_atom_site_aniso_U_33
_atom_site_aniso_U_12
_atom_site_aniso_U_13
_atom_site_aniso_U_23
Sn1 0.03647(11) 0.03176(11) 0.02697(10) -0.00234(7) 0.00211(7) -0.00157(6)
Cl1 0.0593(5) 0.0714(6) 0.0344(3) 0.0023(4) -0.0095(3) 0.0062(3)
Cl2 0.0760(6) 0.0385(4) 0.0641(5) -0.0056(4) 0.0183(4) -0.0161(4)
Cl3 0.0526(4) 0.0621(5) 0.0434(4) -0.0095(4) 0.0118(3) -0.0090(3)
Cl4 0.0530(4) 0.0558(5) 0.0531(4) -0.0018(3) 0.0218(3) 0.0060(3)
N1 0.0340(10) 0.0300(10) 0.0290(10) -0.0010(10) 0.0050(10) 0.0020(10)
N2 0.0350(10) 0.0310(10) 0.0350(10) 0.0000(10) 0.0040(10) 0.0030(10)
C1 0.0270(10) 0.0320(10) 0.0300(10) -0.0050(10) 0.0070(10) 0.0020(10)
C2 0.045(2) 0.0380(10) 0.0360(10) 0.0050(10) 0.0060(10) 0.0070(10)
C3 0.049(2) 0.0320(10) 0.051(2) 0.0050(10) 0.0160(10) 0.0070(10)
C4 0.046(2) 0.0320(10) 0.049(2) -0.0060(10) 0.0220(10) -0.0070(10)
C5 0.0320(10) 0.0350(10) 0.0350(10) -0.0070(10) 0.0120(10) -0.0030(10)
C6 0.0380(10) 0.051(2) 0.0360(10) -0.0120(10) 0.0100(10) -0.0130(10)
C7 0.0370(10) 0.061(2) 0.0300(10) -0.0110(10) 0.0020(10) -0.0050(10)
C8 0.0310(10) 0.046(2) 0.0330(10) -0.0070(10) 0.0030(10) 0.0050(10)
C9 0.0367(2) 0.054(2) 0.0390(10) -0.0020(10) -0.0050(10) 0.0130(10)
C10 0.043(2) 0.042(2) 0.058(2) 0.0060(10) 0.0000(10) 0.0140(10)
C11 0.045(2) 0.0360(10) 0.048(2) 0.0030(10) 0.0020(10) 0.0030(10)
C12 0.0280(10) 0.0330(10) 0.0300(10) -0.0040(10) 0.0050(10) 0.0010(10)

loop_
_atom_type_symbol
_atom_type_description
_atom_type_scat_dispersion_real
_atom_type_scat_dispersion_imag
_atom_type_scat_source
C C 0.0033 0.0016 'International Tables Vol C Tables 4.2.6.8 and 6.1.1.4'
H H 0.0000 0.0000 'International Tables Vol C Tables 4.2.6.8 and 6.1.1.4'
N N 0.0061 0.0033 'International Tables Vol C Tables 4.2.6.8 and 6.1.1.4'
Cl Cl 0.1484 0.1585 'International Tables Vol C Tables 4.2.6.8 and 6.1.1.4'
Sn Sn -0.6537 1.4246 'International Tables Vol C Tables 4.2.6.8 and 6.1.1.4'

loop_
_geom_angle_atom_site_label_1
_geom_angle_atom_site_label_2
_geom_angle_atom_site_label_3
_geom_angle
_geom_angle_publ_flag
N1 Sn1 N2 74.56(8) yes
N1 Sn1 Cl1 93.41(6) yes
N1 Sn1 Cl2 167.12(6) yes
N1 Sn1 Cl3 86.45(6) yes
N1 Sn1 Cl4 86.59(6) yes
N2 Sn1 Cl1 167.89(6) yes
N2 Sn1 Cl2 92.59(6) yes
N2 Sn1 Cl3 86.64(6) yes
N2 Sn1 Cl4 87.26(6) yes
Cl1 Sn1 Cl2 99.40(3) yes
Cl1 Sn1 Cl3 91.32(3) yes
Cl1 Sn1 Cl4 93.48(3) yes
Cl2 Sn1 Cl3 91.86(3) yes
Cl2 Sn1 Cl4 93.95(3) yes
Cl3 Sn1 Cl4 171.76(3) yes
C2 N1 C1 119.6(2) ?
C2 N1 Sn1 125.8(2) ?
C1 N1 Sn1 114.5(2) ?
C11 N2 C12 119.6(2) ?
C11 N2 Sn1 125.9(2) ?
C12 N2 Sn1 114.5(2) ?
N1 C1 C5 122.0(2) ?
N1 C1 C12 118.1(2) ?
C5 C1 C12 119.9(2) ?
N1 C2 C3 121.7(2) ?
C4 C3 C2 119.7(3) ?
C3 C4 C5 120.0(2) ?
C1 C5 C4 117.0(2) ?
C1 C5 C6 119.0(2) ?
C4 C5 C6 124.0(2) ?
C7 C6 C5 121.1(3) ?
C6 C7 C8 121.5(2) ?
C12 C8 C9 116.6(3) ?
C12 C8 C7 118.6(3) ?
C9 C8 C7 124.8(3) ?
C10 C9 C8 120.3(3) ?
C9 C10 C11 119.9(3) ?
N2 C11 C10 121.5(3) ?
N2 C12 C8 122.1(2) ?
N2 C12 C1 118.0(2) ?
C8 C12 C1 119.8(2) ?
N1 C2 H2 119.2 ?
C3 C2 H2 119.2 ?
C4 C3 H3 120.2 ?
C2 C3 H3 120.2 ?
C3 C4 H4 120.0 ?
C5 C4 H4 120.0 ?
C7 C6 H6 119.4 ?
C5 C6 H6 119.4 ?
C6 C7 H7 119.2 ?
C8 C7 H7 119.2 ?
C10 C9 H9 119.9 ?
C8 C9 H9 119.9 ?
C9 C10 H10 120.0 ?
C11 C10 H10 120.0 ?
N2 C11 H11 119.3 ?
C10 C11 H11 119.3 ?

loop_
_geom_bond_atom_site_label_1
_geom_bond_atom_site_label_2
_geom_bond_distance
_geom_bond_publ_flag
Sn1 N1 2.234(2) yes
Sn1 N2 2.241(2) yes
Sn1 Cl1 2.3707(7) yes
Sn1 Cl2 2.3498(8) yes
Sn1 Cl3 2.3779(8) yes
Sn1 Cl4 2.3970(8) yes
N1 C2 1.325(3) ?
N1 C1 1.359(3) ?
N2 C11 1.332(3) ?
N2 C12 1.354(3) ?
C1 C5 1.402(3) ?
C1 C12 1.434(3) ?
C2 C3 1.393(4) ?
C3 C4 1.365(4) ?
C4 C5 1.409(4) ?
C5 C6 1.429(4) ?
C6 C7 1.346(4) ?
C7 C8 1.430(4) ?
C8 C12 1.408(3) ?
C8 C9 1.410(4) ?
C9 C10 1.356(5) ?
C10 C11 1.391(4) ?
C2 H2 0.93 ?
C3 H3 0.93 ?
C4 H4 0.93 ?
C6 H6 0.93 ?
C7 H7 0.93 ?
C9 H9 0.93 ?
C10 H10 0.93 ?
C11 H11 0.93 ?

loop_
_geom_torsion_atom_site_label_1
_geom_torsion_atom_site_label_2
_geom_torsion_atom_site_label_3
_geom_torsion_atom_site_label_4
_geom_torsion
N2 Sn1 N1 C2 -175.3(2)
Cl2 Sn1 N1 C2 -180.0(2)
Cl1 Sn1 N1 C2 6.1(2)
Cl3 Sn1 N1 C2 97.2(2)
Cl4 Sn1 N1 C2 -87.2(2)
N2 Sn1 N1 C1 4.50(16)
Cl2 Sn1 N1 C1 -0.2(4)
Cl1 Sn1 N1 C1 -174.1(2)
Cl3 Sn1 N1 C1 -83.0(2)
Cl4 Sn1 N1 C1 92.6(2)
N1 Sn1 N2 C11 177.0(3)
Cl2 Sn1 N2 C11 -4.1(2)
Cl1 Sn1 N2 C11 -176.4(2)
Cl3 Sn1 N2 C11 -95.8(2)
Cl4 Sn1 N2 C11 89.7(2)
N1 Sn1 N2 C12 -4.8(2)
Cl2 Sn1 N2 C12 174.1(2)
Cl1 Sn1 N2 C12 1.8(4)
Cl3 Sn1 N2 C12 82.4(2)
Cl4 Sn1 N2 C12 -92.0(2)
C2 N1 C1 C5 -1.9(4)
Sn1 N1 C1 C5 178.4(2)
C2 N1 C1 C12 176.0(2)
Sn1 N1 C1 C12 -3.8(3)
C1 N1 C2 C3 1.0(4)
Sn1 N1 C2 C3 -179.2(2)
N1 C2 C3 C4 0.8(4)
C2 C3 C4 C5 -1.7(4)
N1 C1 C5 C4 1.0(4)
C12 C1 C5 C4 -176.9(2)
N1 C1 C5 C6 179.5(2)
C12 C1 C5 C6 1.5(3)
C3 C4 C5 C1 0.8(4)
C3 C4 C5 C6 -177.6(3)
C1 C5 C6 C7 -1.2(4)
C4 C5 C6 C7 177.2(3)
C5 C6 C7 C8 -0.6(4)
C6 C7 C8 C12 1.8(4)
C6 C7 C8 C9 -176.2(3)
C12 C8 C9 C10 -0.2(4)
C7 C8 C9 C10 177.9(3)
C8 C9 C10 C11 1.3(5)
C12 N2 C11 C10 0.6(4)
Sn1 N2 C11 C10 178.7(2)
C9 C10 C11 N2 -1.5(5)
C11 N2 C12 C8 0.6(4)
Sn1 N2 C12 C8 -177.8(2)
C11 N2 C12 C1 -177.0(2)
Sn1 N2 C12 C1 4.6(3)
C9 C8 C12 N2 -0.8(4)
C7 C8 C12 N2 -179.0(2)
C9 C8 C12 C1 176.8(2)
C7 C8 C12 C1 -1.4(4)
N1 C1 C12 N2 -0.6(3)
C5 C1 C12 N2 177.4(2)
N1 C1 C12 C8 -178.3(2)
C5 C1 C12 C8 -0.3(4)
